data_9011305
loop_
_publ_author_name
'Dusek, M.'
'Chapuis, G.'
'Meyer, M.'
'Petricek, V.'

_publ_section_title
;
 Sodium carbonate revisited
 Sample: Delta phase, T = 110 K
;
_journal_issue 3
_journal_name_full 'Acta Crystallographica, Section B'
_journal_page_first 337
_journal_page_last 352
_journal_paper_doi 10.1107/S0108768103009017
_journal_volume 59
_journal_year 2003
_chemical_compound_source Synthetic
_chemical_formula_sum 'C Na2 O3'
_chemical_name_mineral Natrite
_space_group_IT_number 12
_symmetry_space_group_name_Hall '-C 2y'
_symmetry_space_group_name_H-M 'C 1 2/m 1'
_cell_angle_alpha 90
_cell_angle_beta 101.87
_cell_angle_gamma 90
_cell_length_a 8.898
_cell_length_b 5.237
_cell_length_c 5.996
_cell_formula_units_Z 4
_cell_volume 273.432
_database_code_amcsd 0009929
_diffrn_ambient_temperature 110
_exptl_crystal_density_diffrn 2.575
_cod_original_formula_sum 'Na2 C O3'
_cod_database_code 9011305

loop_
_space_group_symop_operation_xyz
x,y,z
1/2+x,1/2+y,z
x,-y,z
1/2+x,1/2-y,z
-x,y,-z
1/2-x,1/2+y,-z
-x,-y,-z
1/2-x,1/2-y,-z

loop_
_atom_site_aniso_label
_atom_site_aniso_U_11
_atom_site_aniso_U_22
_atom_site_aniso_U_33
_atom_site_aniso_U_12
_atom_site_aniso_U_13
_atom_site_aniso_U_23
Na1 0.00927 0.00910 0.00885 0.00000 0.00338 0.00000
Na2 0.01018 0.00779 0.00831 0.00000 0.00332 0.00000
Na3 0.01204 0.01238 0.01448 0.00000 0.00482 0.00000
C 0.00710 0.00690 0.00720 0.00000 0.00232 0.00000
O1 0.01620 0.00969 0.01463 -0.00452 0.00584 0.00021
O2 0.00874 0.01506 0.01150 0.00000 0.00509 0.00000

loop_
_atom_site_label
_atom_site_fract_x
_atom_site_fract_y
_atom_site_fract_z
_atom_site_U_iso_or_equiv
Na1 0.00000 0.00000 0.00000 0.00886
Na2 0.00000 0.00000 0.50000 0.00855
Na3 0.17125 0.50000 0.74784 0.01267
C 0.16454 0.50000 0.24887 0.00695
O1 0.10175 0.29345 0.28667 0.01312
O2 0.28941 0.50000 0.17472 0.01135

loop_
_cod_related_entry_id
_cod_related_entry_database
_cod_related_entry_code
1 AMCSD 0009929
